data_4125281
loop_
_publ_author_name
'Bloch, Witold M.'
'Abe, Yoko'
'Holstein, Julian J.'
'Wandtke, Claudia M.'
'Dittrich, Birger'
'Clever, Guido H.'

_publ_section_title
;
 Geometric Complementarity in Assembly and Guest Recognition of a Bent
 Heteroleptic cis-[Pd2L(A)2L(B)2] Coordination Cage.
;
_journal_issue 41
_journal_name_full 'Journal of the American Chemical Society'
_journal_page_first 13750
_journal_paper_doi 10.1021/jacs.6b08694
_journal_volume 138
_journal_year 2016
_chemical_formula_moiety 'C164 H124 N12 O4 Pd2, 4(B F4)'
_chemical_formula_sum 'C164 H124 B4 F16 N12 O4 Pd2'
_chemical_formula_weight 2886.78
_space_group_crystal_system monoclinic
_space_group_IT_number 12
_space_group_name_Hall '-C 2y'
_space_group_name_H-M_alt 'C 1 2/m 1'
_symmetry_space_group_name_Hall '-C 2y'
_symmetry_space_group_name_H-M 'C 1 2/m 1'
_atom_sites_solution_hydrogens geom
_audit_creation_method SHELXL-2014/7
_cell_angle_alpha 90
_cell_angle_beta 117.719(9)
_cell_angle_gamma 90
_cell_formula_units_Z 4
_cell_length_a 23.187(7)
_cell_length_b 73.53(2)
_cell_length_c 23.314(7)
_cell_measurement_reflns_used 9925
_cell_measurement_temperature 100(2)
_cell_measurement_theta_max 40.25
_cell_measurement_theta_min 2.24
_cell_volume 35187(18)
_computing_cell_refinement 'SAINT V8.34A (Bruker AXS Inc., 2013)'
_computing_data_collection 'Bruker Instrument Service v4.2.3'
_computing_data_reduction 'SAINT V8.34A (Bruker AXS Inc., 2013)'
_computing_molecular_graphics 'shelXle (Huebschle, 2014)'
_computing_publication_material 'enCIFer 1.3, CCDC, 2008'
_computing_structure_refinement 'SHELXL-2014/7 (Sheldrick, 2014)'
_computing_structure_solution 'SHELXT-2014 (Sheldrick, 2014)'
_diffrn_ambient_temperature 100(2)
_diffrn_measured_fraction_theta_full 0.994
_diffrn_measured_fraction_theta_max 0.994
_diffrn_measurement_device_type 'Bruker D8 Venture CMOS with Photon 100'
_diffrn_measurement_method 'omega and phi scans'
_diffrn_radiation_monochromator 'multilayer optics'
_diffrn_radiation_type CuK\a
_diffrn_radiation_wavelength 1.54178
_diffrn_reflns_av_R_equivalents 0.1778
_diffrn_reflns_av_unetI/netI 0.1120
_diffrn_reflns_Laue_measured_fraction_full 0.994
_diffrn_reflns_Laue_measured_fraction_max 0.994
_diffrn_reflns_limit_h_max 18
_diffrn_reflns_limit_h_min -18
_diffrn_reflns_limit_k_max 58
_diffrn_reflns_limit_k_min -58
_diffrn_reflns_limit_l_max 18
_diffrn_reflns_limit_l_min -18
_diffrn_reflns_number 55354
_diffrn_reflns_point_group_measured_fraction_full 0.994
_diffrn_reflns_point_group_measured_fraction_max 0.994
_diffrn_reflns_theta_full 38.023
_diffrn_reflns_theta_max 38.023
_diffrn_reflns_theta_min 2.141
_diffrn_source_type 'INCOATEC microfocus sealed tube'
_exptl_absorpt_coefficient_mu 1.099
_exptl_absorpt_correction_T_max 0.7479
_exptl_absorpt_correction_T_min 0.4597
_exptl_absorpt_correction_type multi-scan
_exptl_absorpt_process_details 'SADABS V2014/4 (Bruker AXS Inc.)'
_exptl_crystal_colour yellow
_exptl_crystal_density_diffrn 0.545
_exptl_crystal_description plate
_exptl_crystal_F_000 5920
_exptl_crystal_size_max 0.130
_exptl_crystal_size_mid 0.070
_exptl_crystal_size_min 0.020
_refine_diff_density_max 1.945
_refine_diff_density_min -0.803
_refine_diff_density_rms 0.093
_refine_ls_extinction_method none
_refine_ls_goodness_of_fit_ref 1.429
_refine_ls_hydrogen_treatment constr
_refine_ls_matrix_type full
_refine_ls_number_parameters 910
_refine_ls_number_reflns 9495
_refine_ls_number_restraints 2704
_refine_ls_restrained_S_all 1.338
_refine_ls_R_factor_all 0.1739
_refine_ls_R_factor_gt 0.1240
_refine_ls_shift/su_max 0.000
_refine_ls_shift/su_mean 0.000
_refine_ls_structure_factor_coef Fsqd
_refine_ls_weighting_details 'w=1/[\s^2^(Fo^2^)+(0.2000P)^2^] where P=(Fo^2^+2Fc^2^)/3'
_refine_ls_weighting_scheme calc
_refine_ls_wR_factor_gt 0.3429
_refine_ls_wR_factor_ref 0.3811
_reflns_Friedel_coverage 0.000
_reflns_number_gt 5627
_reflns_number_total 9495
_reflns_threshold_expression 'I > 2\s(I)'
_cod_data_source_file ja6b08694_si_005.cif
_cod_data_source_block wbc041_sq
_cod_depositor_comments 'Adding full bibliography for 4125280--4125281.cif.'
_cod_original_cell_volume 35190(19)
_cod_database_code 4125281
_shelx_shelxl_version_number 2014/7
_shelx_space_group_comment
;
The symmetry employed for this shelxl refinement is uniquely defined
by the following loop, which should always be used as a source of
symmetry information in preference to the above space-group names.
They are only intended as comments.
;
_shelx_estimated_absorpt_t_min 0.870
_shelx_estimated_absorpt_t_max 0.978
_computing_refinement_gui 'shelXle (Huebschle, 2014)'

loop_
_space_group_symop_operation_xyz
'x, y, z'
'-x, y, -z'
'x+1/2, y+1/2, z'
'-x+1/2, y+1/2, -z'
'-x, -y, -z'
'x, -y, z'
'-x+1/2, -y+1/2, -z'
'x+1/2, -y+1/2, z'

loop_
_atom_site_label
_atom_site_type_symbol
_atom_site_fract_x
_atom_site_fract_y
_atom_site_fract_z
_atom_site_U_iso_or_equiv
_atom_site_adp_type
_atom_site_occupancy
_atom_site_site_symmetry_order
_atom_site_calc_flag
_atom_site_refinement_flags_posn
_atom_site_refinement_flags_adp
Pd1 Pd 0.52388(6) 0.25551(2) 0.18902(6) 0.0576(7) Uani 1 1 d . .
N1_1 N 0.6178(5) 0.34117(16) 0.6026(5) 0.077(3) Uani 1 1 d D U
C2_1 C 0.5898(5) 0.33689(16) 0.5360(6) 0.070(3) Uani 1 1 d D U
C3_1 C 0.5729(6) 0.35061(18) 0.4897(6) 0.075(3) Uani 1 1 d D U
H3_1 H 0.5802 0.3630 0.5028 0.090 Uiso 1 1 calc R U
C4_1 C 0.5456(6) 0.34622(19) 0.4247(6) 0.071(3) Uani 1 1 d D U
H4_1 H 0.5346 0.3557 0.3936 0.085 Uiso 1 1 calc R U
C5_1 C 0.5338(6) 0.32835(19) 0.4042(5) 0.065(3) Uani 1 1 d D U
C6_1 C 0.5515(6) 0.31450(18) 0.4499(5) 0.060(3) Uani 1 1 d D U
H6_1 H 0.5453 0.3022 0.4362 0.072 Uiso 1 1 calc R U
C7_1 C 0.5783(5) 0.31866(16) 0.5156(5) 0.061(3) Uani 1 1 d D U
C8_1 C 0.5948(5) 0.30358(16) 0.5627(5) 0.055(3) Uani 1 1 d D U
O8_1 O 0.5838(5) 0.28747(15) 0.5469(5) 0.054(3) Uani 1 1 d D U
C9_1 C 0.6257(5) 0.30919(16) 0.6318(5) 0.057(3) Uani 1 1 d D U
C10_1 C 0.6441(6) 0.29563(17) 0.6784(5) 0.055(3) Uani 1 1 d D U
H10_1 H 0.6356 0.2833 0.6654 0.065 Uiso 1 1 calc R U
C11_1 C 0.6750(6) 0.30004(16) 0.7444(5) 0.054(3) Uani 1 1 d D U
C12_1 C 0.6870(6) 0.31839(18) 0.7611(6) 0.060(3) Uani 1 1 d D U
H12_1 H 0.7081 0.3215 0.8058 0.071 Uiso 1 1 calc R U
C13_1 C 0.6697(6) 0.33216(18) 0.7161(6) 0.065(3) Uani 1 1 d D U
H13_1 H 0.6797 0.3445 0.7294 0.077 Uiso 1 1 calc R U
C14_1 C 0.6369(5) 0.32761(16) 0.6496(6) 0.065(3) Uani 1 1 d D U
C15_1 C 0.5021(6) 0.3241(2) 0.3360(5) 0.066(3) Uani 1 1 d D U
C16_1 C 0.4767(7) 0.3233(2) 0.2778(5) 0.067(3) Uani 1 1 d D U
C17_1 C 0.4427(6) 0.32472(17) 0.2084(5) 0.070(3) Uani 1 1 d D U
C18_1 C 0.4462(6) 0.31002(15) 0.1699(5) 0.067(3) Uani 1 1 d D U
C19_1 C 0.4802(6) 0.29353(17) 0.1930(6) 0.063(3) Uani 1 1 d D U
H19_1 H 0.5034 0.2921 0.2387 0.076 Uiso 1 1 calc R U
N20_1 N 0.4830(6) 0.28005(17) 0.1578(6) 0.061(3) Uani 1 1 d D U
C21_1 C 0.4513(7) 0.28223(18) 0.0928(6) 0.066(3) Uani 1 1 d D U
H21_1 H 0.4541 0.2728 0.0664 0.079 Uiso 1 1 calc R U
C22_1 C 0.4158(6) 0.29727(18) 0.0631(6) 0.069(3) Uani 1 1 d D U
H22_1 H 0.3936 0.2980 0.0171 0.083 Uiso 1 1 calc R U
C23_1 C 0.4118(6) 0.31184(16) 0.1004(5) 0.072(3) Uani 1 1 d D U
C24_1 C 0.3757(7) 0.32788(19) 0.0744(6) 0.079(3) Uani 1 1 d D U
H24_1 H 0.3525 0.3292 0.0287 0.095 Uiso 1 1 calc R U
C25_1 C 0.3727(7) 0.34151(19) 0.1123(6) 0.081(3) Uani 1 1 d D U
H25_1 H 0.3471 0.3520 0.0929 0.098 Uiso 1 1 calc R U
C26_1 C 0.4071(7) 0.34017(17) 0.1794(6) 0.077(3) Uani 1 1 d D U
H26_1 H 0.4061 0.3500 0.2055 0.092 Uiso 1 1 calc R U
C27_1 C 0.6959(6) 0.28578(17) 0.7917(6) 0.051(3) Uani 1 1 d D U
C28_1 C 0.7137(6) 0.27369(16) 0.8303(6) 0.047(3) Uani 1 1 d D U
C29_1 C 0.7313(5) 0.25899(14) 0.8760(5) 0.048(3) Uani 1 1 d D U
C30_1 C 0.6807(5) 0.24831(15) 0.8788(5) 0.046(3) Uani 1 1 d D U
C31_1 C 0.6145(5) 0.25270(17) 0.8417(6) 0.043(3) Uani 1 1 d D U
H31_1 H 0.6029 0.2624 0.8113 0.052 Uiso 1 1 calc R U
N32_1 N 0.5677(5) 0.24398(16) 0.8474(5) 0.042(3) Uani 1 1 d D U
C33_1 C 0.5837(6) 0.23003(18) 0.8891(6) 0.049(3) Uani 1 1 d D U
H33_1 H 0.5497 0.2240 0.8936 0.059 Uiso 1 1 calc R U
C34_1 C 0.6457(5) 0.22395(17) 0.9254(6) 0.052(3) Uani 1 1 d D U
H34_1 H 0.6543 0.2136 0.9528 0.063 Uiso 1 1 calc R U
C35_1 C 0.6973(5) 0.23328(15) 0.9216(5) 0.051(3) Uani 1 1 d D U
C36_1 C 0.7641(5) 0.22880(18) 0.9608(6) 0.054(3) Uani 1 1 d D U
H36_1 H 0.7761 0.2186 0.9888 0.065 Uiso 1 1 calc R U
C37_1 C 0.8105(6) 0.23944(18) 0.9575(6) 0.057(3) Uani 1 1 d D U
H37_1 H 0.8551 0.2365 0.9843 0.068 Uiso 1 1 calc R U
C38_1 C 0.7953(5) 0.25437(18) 0.9164(6) 0.052(3) Uani 1 1 d D U
H38_1 H 0.8294 0.2615 0.9162 0.063 Uiso 1 1 calc R U
C39_1 C 0.6281(8) 0.36057(19) 0.6218(9) 0.101(3) Uani 1 1 d D U
H39A_1 H 0.6228 0.3624 0.6611 0.122 Uiso 1 1 calc R U
H39B_1 H 0.5954 0.3681 0.5866 0.122 Uiso 1 1 calc R U
C40_1 C 0.6968(9) 0.3663(3) 0.6353(12) 0.126(4) Uani 1 1 d D U
H40A_1 H 0.7294 0.3585 0.6697 0.151 Uiso 1 1 calc R U
H40B_1 H 0.7017 0.3647 0.5957 0.151 Uiso 1 1 calc R U
C41_1 C 0.7089(11) 0.3858(3) 0.6564(12) 0.150(4) Uani 1 1 d D U
H41A_1 H 0.7178 0.3867 0.7022 0.180 Uiso 1 1 calc R U
H41B_1 H 0.6693 0.3930 0.6298 0.180 Uiso 1 1 calc R U
C42_1 C 0.7666(12) 0.3938(3) 0.6497(14) 0.167(5) Uani 1 1 d D U
H42A_1 H 0.7643 0.3901 0.6079 0.200 Uiso 1 1 calc R U
H42B_1 H 0.8082 0.3893 0.6851 0.200 Uiso 1 1 calc R U
C43_1 C 0.7631(13) 0.4151(3) 0.6530(15) 0.180(5) Uani 1 1 d D U
H43A_1 H 0.7441 0.4202 0.6086 0.216 Uiso 1 1 calc R U
H43B_1 H 0.8077 0.4201 0.6779 0.216 Uiso 1 1 calc R U
C44_1 C 0.7187(13) 0.4212(4) 0.6875(14) 0.200(7) Uani 1 1 d D U
H44A_1 H 0.7172 0.4345 0.6890 0.299 Uiso 1 1 calc R U
H44B_1 H 0.6744 0.4165 0.6624 0.299 Uiso 1 1 calc R U
H44C_1 H 0.7379 0.4164 0.7316 0.299 Uiso 1 1 calc R U
N1_2 N 0.7432(5) 0.19625(16) 0.6253(6) 0.091(3) Uani 1 1 d D U
C2_2 C 0.7465(6) 0.20534(17) 0.5745(6) 0.080(3) Uani 1 1 d D U
C3_2 C 0.8048(6) 0.2059(2) 0.5705(6) 0.075(3) Uani 1 1 d D U
H3_2 H 0.8424 0.1999 0.6021 0.090 Uiso 1 1 calc R U
C4_2 C 0.8074(6) 0.2152(2) 0.5211(6) 0.072(3) Uani 1 1 d D U
H4_2 H 0.8472 0.2153 0.5186 0.086 Uiso 1 1 calc R U
C5_2 C 0.7537(6) 0.22457(17) 0.4738(6) 0.067(3) Uani 1 1 d D U
C6_2 C 0.6956(6) 0.2239(2) 0.4772(6) 0.072(3) Uani 1 1 d D U
H6_2 H 0.6583 0.2302 0.4459 0.086 Uiso 1 1 calc R U
C7_2 C 0.6917(5) 0.21412(18) 0.5265(6) 0.076(3) Uani 1 1 d D U
C8_2 C 0.6288(6) 0.21368(18) 0.5283(6) 0.081(3) Uani 1 1 d D U
O8_2 O 0.5811(5) 0.22230(19) 0.4889(6) 0.098(4) Uani 1 1 d D U
C9_2 C 0.6289(6) 0.20343(18) 0.5827(6) 0.083(3) Uani 1 1 d D U
C10_2 C 0.5715(6) 0.2035(2) 0.5887(7) 0.086(3) Uani 1 1 d D U
H10_2 H 0.5336 0.2094 0.5572 0.103 Uiso 1 1 calc R U
C11_2 C 0.5704(6) 0.1948(2) 0.6413(7) 0.087(3) Uani 1 1 d D U
C12_2 C 0.6244(6) 0.1857(2) 0.6853(7) 0.085(3) Uani 1 1 d D U
H12_2 H 0.6227 0.1794 0.7201 0.102 Uiso 1 1 calc R U
C13_2 C 0.6813(6) 0.1855(2) 0.6800(7) 0.086(3) Uani 1 1 d D U
H13_2 H 0.7182 0.1790 0.7109 0.103 Uiso 1 1 calc R U
C14_2 C 0.6848(6) 0.19475(18) 0.6292(6) 0.086(3) Uani 1 1 d D U
C15_2 C 0.7619(7) 0.2350(2) 0.4258(6) 0.064(3) Uani 1 1 d D U
C16_2 C 0.7704(7) 0.24344(19) 0.3863(6) 0.059(3) Uani 1 1 d D U
C17_2 C 0.7821(5) 0.25349(16) 0.3399(5) 0.056(3) Uani 1 1 d D U
C18_2 C 0.7292(5) 0.26159(16) 0.2848(5) 0.051(3) Uani 1 1 d D U
C19_2 C 0.6635(5) 0.25985(18) 0.2720(6) 0.049(3) Uani 1 1 d D U
H19_2 H 0.6539 0.2538 0.3026 0.059 Uiso 1 1 calc R U
N20_2 N 0.6155(5) 0.26636(17) 0.2185(6) 0.046(3) Uani 1 1 d D U
C21_2 C 0.6272(5) 0.27547(19) 0.1757(6) 0.054(3) Uani 1 1 d D U
H21_2 H 0.5912 0.2802 0.1382 0.065 Uiso 1 1 calc R U
C22_2 C 0.6882(5) 0.27840(19) 0.1831(6) 0.054(3) Uani 1 1 d D U
H22_2 H 0.6947 0.2851 0.1518 0.065 Uiso 1 1 calc R U
C23_2 C 0.7415(5) 0.27125(16) 0.2386(5) 0.053(3) Uani 1 1 d D U
C24_2 C 0.8063(5) 0.27254(19) 0.2474(6) 0.055(3) Uani 1 1 d D U
H24_2 H 0.8158 0.2792 0.2180 0.066 Uiso 1 1 calc R U
C25_2 C 0.8544(6) 0.26383(19) 0.2995(6) 0.056(3) Uani 1 1 d D U
H25_2 H 0.8973 0.2641 0.3042 0.068 Uiso 1 1 calc R U
C26_2 C 0.8440(5) 0.25472(19) 0.3457(6) 0.055(3) Uani 1 1 d D U
H26_2 H 0.8796 0.2493 0.3817 0.066 Uiso 1 1 calc R U
C27_2 C 0.5107(6) 0.1955(2) 0.6459(8) 0.090(3) Uani 1 1 d D U
C28_2 C 0.4615(6) 0.1957(2) 0.6511(8) 0.092(3) Uani 1 1 d D U
C29_2 C 0.4042(6) 0.19490(19) 0.6600(6) 0.091(3) Uani 1 1 d D U
C30_2 C 0.3998(6) 0.20574(17) 0.7087(6) 0.087(3) Uani 1 1 d D U
C31_2 C 0.4404(6) 0.22052(19) 0.7419(7) 0.079(3) Uani 1 1 d D U
H31_2 H 0.4743 0.2235 0.7316 0.094 Uiso 1 1 calc R U
N32_2 N 0.4353(6) 0.23050(18) 0.7858(6) 0.072(3) Uani 1 1 d D U
C33_2 C 0.3897(7) 0.2259(2) 0.8038(7) 0.077(3) Uani 1 1 d D U
H33_2 H 0.3883 0.2324 0.8382 0.093 Uiso 1 1 calc R U
C34_2 C 0.3457(7) 0.2124(2) 0.7752(7) 0.085(3) Uani 1 1 d D U
H34_2 H 0.3137 0.2098 0.7887 0.102 Uiso 1 1 calc R U
C35_2 C 0.3481(6) 0.20197(18) 0.7248(6) 0.088(3) Uani 1 1 d D U
C36_2 C 0.3031(7) 0.1883(2) 0.6897(7) 0.096(3) Uani 1 1 d D U
H36_2 H 0.2697 0.1853 0.7009 0.115 Uiso 1 1 calc R U
C37_2 C 0.3058(7) 0.1791(2) 0.6395(7) 0.099(3) Uani 1 1 d D U
H37_2 H 0.2730 0.1705 0.6148 0.119 Uiso 1 1 calc R U
C38_2 C 0.3563(7) 0.1824(2) 0.6250(7) 0.098(3) Uani 1 1 d D U
H38_2 H 0.3581 0.1759 0.5905 0.118 Uiso 1 1 calc R U
C39_2 C 0.8048(7) 0.1904(3) 0.6817(8) 0.112(3) Uani 1 1 d D U
H39A_2 H 0.8018 0.1927 0.7220 0.134 Uiso 1 1 calc R U
H39B_2 H 0.8412 0.1978 0.6833 0.134 Uiso 1 1 calc R U
C40_2 C 0.8195(10) 0.1707(3) 0.6786(10) 0.136(4) Uani 1 1 d D U
H40A_2 H 0.8309 0.1683 0.6433 0.163 Uiso 1 1 calc R U
H40B_2 H 0.7821 0.1629 0.6723 0.163 Uiso 1 1 calc R U
C41_2 C 0.8799(11) 0.1673(3) 0.7474(11) 0.156(4) Uani 1 1 d D U
H41A_2 H 0.9156 0.1757 0.7527 0.187 Uiso 1 1 calc R U
H41B_2 H 0.8673 0.1703 0.7814 0.187 Uiso 1 1 calc R U
C42_2 C 0.9057(13) 0.1474(3) 0.7571(11) 0.175(5) Uani 1 1 d D U
H42A_2 H 0.9286 0.1451 0.7311 0.210 Uiso 1 1 calc R U
H42B_2 H 0.8691 0.1387 0.7436 0.210 Uiso 1 1 calc R U
C43_2 C 0.9556(14) 0.1453(4) 0.8343(12) 0.188(6) Uani 1 1 d D U
H43A_2 H 0.9935 0.1535 0.8484 0.226 Uiso 1 1 calc R U
H43B_2 H 0.9335 0.1474 0.8612 0.226 Uiso 1 1 calc R U
C44_2 C 0.9763(14) 0.1242(4) 0.8359(14) 0.212(8) Uani 1 1 d D U
H44A_2 H 1.0071 0.1207 0.8804 0.319 Uiso 1 1 calc R U
H44B_2 H 0.9375 0.1165 0.8205 0.319 Uiso 1 1 calc R U
H44C_2 H 0.9969 0.1225 0.8078 0.319 Uiso 1 1 calc R U
B1_3 B 0.5288(18) 0.2621(5) 0.3627(16) 0.286(7) Uani 1 1 d D U
F2_3 F 0.5544(12) 0.2762(4) 0.3392(12) 0.295(7) Uani 1 1 d D U
F3_3 F 0.4756(12) 0.2602(4) 0.3043(12) 0.297(8) Uani 1 1 d D U
F4_3 F 0.5181(11) 0.2638(3) 0.4144(11) 0.269(7) Uani 1 1 d D U
F5_3 F 0.5723(13) 0.2491(3) 0.3616(13) 0.291(7) Uani 1 1 d D U
B1_6 B 0.7461(17) 0.3196(4) 0.1214(17) 0.279(7) Uani 1 1 d D U
F2_6 F 0.7478(11) 0.3358(3) 0.0906(11) 0.289(7) Uani 1 1 d D U
F3_6 F 0.8015(12) 0.3093(3) 0.1497(11) 0.287(7) Uani 1 1 d D U
F4_6 F 0.6902(11) 0.3098(3) 0.0842(10) 0.255(7) Uani 1 1 d D U
F5_6 F 0.7415(12) 0.3278(3) 0.1743(11) 0.289(7) Uani 1 1 d D U

loop_
_atom_site_aniso_label
_atom_site_aniso_U_11
_atom_site_aniso_U_22
_atom_site_aniso_U_33
_atom_site_aniso_U_23
_atom_site_aniso_U_13
_atom_site_aniso_U_12
Pd1 0.0235(10) 0.1165(16) 0.0399(11) -0.0023(10) 0.0209(8) -0.0064(9)
N1_1 0.069(4) 0.090(4) 0.078(4) 0.000(3) 0.040(3) 0.005(4)
C2_1 0.061(4) 0.084(4) 0.073(4) 0.003(3) 0.037(3) 0.003(4)
C3_1 0.068(5) 0.083(5) 0.073(4) 0.002(4) 0.032(4) 0.000(4)
C4_1 0.065(5) 0.081(5) 0.069(4) 0.004(4) 0.033(4) 0.001(4)
C5_1 0.057(4) 0.080(5) 0.067(4) 0.004(4) 0.037(4) 0.002(4)
C6_1 0.050(5) 0.079(5) 0.065(4) 0.004(4) 0.038(4) 0.003(4)
C7_1 0.048(4) 0.081(4) 0.067(4) 0.003(3) 0.039(3) 0.004(4)
C8_1 0.040(4) 0.080(4) 0.062(4) 0.000(3) 0.038(4) 0.005(4)
O8_1 0.041(6) 0.084(6) 0.047(6) 0.003(5) 0.028(5) 0.006(5)
C9_1 0.044(4) 0.080(4) 0.061(4) -0.002(3) 0.038(3) 0.004(4)
C10_1 0.042(4) 0.076(5) 0.060(4) -0.003(4) 0.036(4) 0.002(4)
C11_1 0.042(4) 0.073(4) 0.059(4) -0.002(3) 0.035(4) 0.001(4)
C12_1 0.049(5) 0.075(5) 0.062(4) -0.003(4) 0.032(4) 0.000(4)
C13_1 0.054(5) 0.078(5) 0.067(4) -0.004(4) 0.033(4) 0.001(4)
C14_1 0.054(4) 0.083(4) 0.068(4) -0.003(3) 0.037(3) 0.003(4)
C15_1 0.058(5) 0.081(5) 0.067(4) 0.005(4) 0.037(4) 0.002(4)
C16_1 0.062(5) 0.081(5) 0.066(4) 0.004(4) 0.035(4) 0.003(4)
C17_1 0.068(4) 0.080(5) 0.065(4) 0.004(4) 0.033(4) 0.004(4)
C18_1 0.067(4) 0.076(5) 0.062(4) 0.005(4) 0.032(4) -0.001(4)
C19_1 0.063(5) 0.075(5) 0.059(5) 0.003(4) 0.034(4) -0.002(4)
N20_1 0.064(5) 0.074(5) 0.055(5) 0.003(4) 0.036(4) -0.007(4)
C21_1 0.067(5) 0.076(5) 0.058(5) 0.004(4) 0.033(4) -0.002(4)
C22_1 0.071(5) 0.078(5) 0.060(5) 0.007(4) 0.030(4) 0.000(4)
C23_1 0.073(4) 0.077(5) 0.062(4) 0.005(4) 0.029(4) 0.000(4)
C24_1 0.081(5) 0.081(5) 0.066(5) 0.004(4) 0.025(4) 0.005(4)
C25_1 0.082(5) 0.083(5) 0.068(5) 0.004(4) 0.026(4) 0.009(4)
C26_1 0.077(5) 0.082(5) 0.067(5) 0.005(4) 0.030(4) 0.008(4)
C27_1 0.038(4) 0.069(5) 0.057(4) -0.002(4) 0.033(4) 0.001(4)
C28_1 0.037(4) 0.066(5) 0.053(5) -0.002(4) 0.033(4) 0.000(4)
C29_1 0.041(4) 0.065(4) 0.049(4) -0.001(3) 0.030(3) 0.000(4)
C30_1 0.041(4) 0.063(4) 0.044(4) 0.001(3) 0.028(3) 0.001(4)
C31_1 0.041(4) 0.062(5) 0.038(5) 0.004(4) 0.029(4) 0.000(4)
N32_1 0.040(4) 0.061(5) 0.039(5) 0.008(4) 0.028(4) 0.003(4)
C33_1 0.044(4) 0.064(5) 0.045(5) 0.012(4) 0.027(4) -0.001(4)
C34_1 0.045(4) 0.065(5) 0.049(5) 0.009(4) 0.023(4) 0.000(4)
C35_1 0.044(4) 0.064(5) 0.049(4) 0.003(4) 0.025(4) 0.001(4)
C36_1 0.044(4) 0.066(5) 0.055(5) 0.002(4) 0.025(4) 0.003(4)
C37_1 0.045(4) 0.070(5) 0.058(5) 0.003(4) 0.026(4) 0.001(4)
C38_1 0.042(4) 0.069(5) 0.054(5) 0.001(4) 0.030(4) 0.002(4)
C39_1 0.095(5) 0.102(5) 0.103(5) -0.004(4) 0.042(4) 0.005(4)
C40_1 0.112(5) 0.122(6) 0.132(6) -0.003(5) 0.048(5) -0.006(5)
C41_1 0.135(6) 0.138(6) 0.157(6) -0.005(5) 0.050(5) -0.011(5)
C42_1 0.150(6) 0.152(7) 0.175(7) 0.000(6) 0.056(5) -0.017(6)
C43_1 0.164(7) 0.160(7) 0.187(8) -0.001(6) 0.057(6) -0.013(6)
C44_1 0.183(11) 0.189(11) 0.202(11) -0.004(10) 0.069(8) 0.001(9)
N1_2 0.084(4) 0.114(4) 0.093(4) 0.005(4) 0.056(3) -0.004(4)
C2_2 0.071(4) 0.101(5) 0.085(4) 0.001(4) 0.049(3) -0.002(4)
C3_2 0.065(4) 0.095(5) 0.078(5) 0.003(4) 0.044(4) -0.001(4)
C4_2 0.062(4) 0.090(5) 0.073(5) 0.000(4) 0.040(4) 0.000(4)
C5_2 0.058(4) 0.087(5) 0.069(4) -0.002(4) 0.040(3) -0.002(4)
C6_2 0.061(4) 0.092(5) 0.074(4) -0.003(4) 0.042(4) -0.005(4)
C7_2 0.067(4) 0.099(5) 0.079(4) -0.001(4) 0.047(3) -0.004(4)
C8_2 0.070(4) 0.106(5) 0.083(4) 0.004(4) 0.048(3) -0.005(4)
O8_2 0.066(6) 0.137(8) 0.100(7) 0.032(6) 0.048(5) 0.000(6)
C9_2 0.076(4) 0.104(5) 0.086(4) 0.003(4) 0.052(3) -0.007(4)
C10_2 0.078(4) 0.106(5) 0.089(5) -0.002(4) 0.053(4) -0.007(4)
C11_2 0.080(4) 0.106(5) 0.091(4) -0.002(4) 0.054(3) -0.006(4)
C12_2 0.080(5) 0.105(5) 0.089(5) 0.000(4) 0.055(4) -0.007(4)
C13_2 0.081(5) 0.106(5) 0.088(5) 0.003(4) 0.053(4) -0.006(4)
C14_2 0.082(4) 0.106(5) 0.088(4) 0.004(4) 0.054(3) -0.005(4)
C15_2 0.057(4) 0.079(5) 0.064(5) -0.004(4) 0.035(4) -0.004(4)
C16_2 0.051(4) 0.075(5) 0.059(4) -0.005(4) 0.033(4) -0.004(4)
C17_2 0.047(4) 0.074(5) 0.055(4) -0.005(4) 0.032(3) -0.002(4)
C18_2 0.044(4) 0.076(5) 0.050(4) -0.003(4) 0.035(3) -0.004(4)
C19_2 0.043(4) 0.076(5) 0.046(5) -0.002(4) 0.035(4) -0.004(4)
N20_2 0.037(4) 0.077(5) 0.044(5) -0.003(4) 0.036(4) -0.006(4)
C21_2 0.044(4) 0.081(5) 0.050(5) 0.003(4) 0.032(4) -0.008(4)
C22_2 0.044(4) 0.080(5) 0.053(5) 0.003(4) 0.035(4) -0.009(4)
C23_2 0.043(4) 0.078(5) 0.053(4) 0.000(4) 0.035(3) -0.006(4)
C24_2 0.044(4) 0.079(5) 0.055(5) -0.001(4) 0.034(4) -0.006(4)
C25_2 0.046(5) 0.076(5) 0.056(5) -0.004(4) 0.031(4) -0.003(4)
C26_2 0.047(4) 0.073(5) 0.055(5) -0.005(4) 0.032(4) -0.004(4)
C27_2 0.082(4) 0.110(5) 0.095(5) -0.006(4) 0.056(4) -0.006(4)
C28_2 0.082(4) 0.112(5) 0.098(5) -0.010(4) 0.056(4) -0.004(4)
C29_2 0.081(4) 0.111(5) 0.098(5) -0.013(4) 0.055(4) -0.003(4)
C30_2 0.076(4) 0.106(5) 0.094(5) -0.009(4) 0.053(4) 0.001(4)
C31_2 0.068(5) 0.101(5) 0.089(5) -0.006(4) 0.055(4) 0.006(4)
N32_2 0.062(5) 0.095(5) 0.086(5) -0.002(4) 0.057(4) 0.014(4)
C33_2 0.067(5) 0.099(6) 0.090(5) -0.004(4) 0.057(4) 0.007(5)
C34_2 0.073(5) 0.103(6) 0.096(5) -0.006(4) 0.054(4) 0.003(4)
C35_2 0.076(4) 0.107(5) 0.097(5) -0.010(4) 0.054(4) 0.000(4)
C36_2 0.083(5) 0.113(6) 0.103(5) -0.013(4) 0.052(4) -0.003(4)
C37_2 0.084(5) 0.118(6) 0.106(5) -0.015(5) 0.053(4) -0.004(5)
C38_2 0.086(5) 0.117(5) 0.104(5) -0.014(4) 0.054(4) -0.005(4)
C39_2 0.103(5) 0.131(5) 0.112(5) 0.012(5) 0.060(4) -0.002(5)
C40_2 0.127(6) 0.142(6) 0.136(6) 0.012(5) 0.060(5) 0.004(5)
C41_2 0.142(6) 0.156(6) 0.153(6) 0.013(5) 0.056(5) 0.008(5)
C42_2 0.160(7) 0.167(7) 0.169(7) 0.015(6) 0.053(5) 0.012(6)
C43_2 0.174(8) 0.175(8) 0.178(7) 0.018(7) 0.050(6) 0.014(6)
C44_2 0.196(11) 0.182(10) 0.201(11) 0.018(9) 0.043(9) 0.023(9)
B1_3 0.271(10) 0.301(10) 0.285(10) -0.001(8) 0.128(7) -0.006(8)
F2_3 0.274(11) 0.315(12) 0.286(12) 0.009(10) 0.122(9) -0.007(9)
F3_3 0.286(11) 0.311(13) 0.285(11) 0.006(10) 0.125(9) -0.020(9)
F4_3 0.240(11) 0.282(12) 0.282(11) -0.006(10) 0.119(8) -0.004(10)
F5_3 0.284(11) 0.307(12) 0.289(12) -0.008(10) 0.138(9) -0.005(9)
B1_6 0.291(10) 0.286(10) 0.244(9) 0.015(8) 0.111(7) -0.022(8)
F2_6 0.300(12) 0.292(11) 0.249(11) 0.021(9) 0.106(9) -0.033(9)
F3_6 0.289(11) 0.293(12) 0.257(11) 0.015(9) 0.107(9) -0.021(9)
F4_6 0.281(11) 0.273(12) 0.212(10) 0.021(9) 0.115(9) -0.017(9)
F5_6 0.306(12) 0.298(12) 0.237(10) 0.007(9) 0.104(9) -0.022(10)

loop_
_atom_type_symbol
_atom_type_description
_atom_type_scat_dispersion_real
_atom_type_scat_dispersion_imag
_atom_type_scat_source
C C 0.0181 0.0091 'International Tables Vol C Tables 4.2.6.8 and 6.1.1.4'
H H 0.0000 0.0000 'International Tables Vol C Tables 4.2.6.8 and 6.1.1.4'
N N 0.0311 0.0180 'International Tables Vol C Tables 4.2.6.8 and 6.1.1.4'
Pd Pd 0.1215 3.9337 'International Tables Vol C Tables 4.2.6.8 and 6.1.1.4'
O O 0.0492 0.0322 'International Tables Vol C Tables 4.2.6.8 and 6.1.1.4'
B B 0.0090 0.0039 'International Tables Vol C Tables 4.2.6.8 and 6.1.1.4'
F F 0.0727 0.0534 'International Tables Vol C Tables 4.2.6.8 and 6.1.1.4'

loop_
_geom_angle_atom_site_label_1
_geom_angle_atom_site_label_2
_geom_angle_atom_site_label_3
_geom_angle
_geom_angle_site_symmetry_1
_geom_angle_site_symmetry_3
N20_1 Pd1 N32_2 175.9(5) . 2_656
N20_1 Pd1 N20_2 90.7(5) . .
N32_2 Pd1 N20_2 89.1(5) 2_656 .
N20_1 Pd1 N32_1 89.9(5) . 2_656
N32_2 Pd1 N32_1 90.0(5) 2_656 2_656
N20_2 Pd1 N32_1 175.3(4) . 2_656
C14_1 N1_1 C2_1 121.4(10) . .
C14_1 N1_1 C39_1 120.3(10) . .
C2_1 N1_1 C39_1 118.3(10) . .
C3_1 C2_1 C7_1 119.2(9) . .
C3_1 C2_1 N1_1 120.7(10) . .
C7_1 C2_1 N1_1 120.1(9) . .
C4_1 C3_1 C2_1 120.0(11) . .
C4_1 C3_1 H3_1 120.0 . .
C2_1 C3_1 H3_1 120.0 . .
C3_1 C4_1 C5_1 121.2(11) . .
C3_1 C4_1 H4_1 119.4 . .
C5_1 C4_1 H4_1 119.4 . .
C4_1 C5_1 C6_1 119.4(9) . .
C4_1 C5_1 C15_1 120.4(11) . .
C6_1 C5_1 C15_1 120.3(11) . .
C5_1 C6_1 C7_1 120.2(10) . .
C5_1 C6_1 H6_1 119.9 . .
C7_1 C6_1 H6_1 119.9 . .
C6_1 C7_1 C2_1 119.9(9) . .
C6_1 C7_1 C8_1 118.8(9) . .
C2_1 C7_1 C8_1 121.4(9) . .
O8_1 C8_1 C7_1 123.5(10) . .
O8_1 C8_1 C9_1 121.3(10) . .
C7_1 C8_1 C9_1 115.1(9) . .
C10_1 C9_1 C14_1 121.0(9) . .
C10_1 C9_1 C8_1 117.8(9) . .
C14_1 C9_1 C8_1 121.2(9) . .
C9_1 C10_1 C11_1 120.5(10) . .
C9_1 C10_1 H10_1 119.7 . .
C11_1 C10_1 H10_1 119.7 . .
C12_1 C11_1 C10_1 117.7(9) . .
C12_1 C11_1 C27_1 122.6(10) . .
C10_1 C11_1 C27_1 119.6(10) . .
C13_1 C12_1 C11_1 123.2(11) . .
C13_1 C12_1 H12_1 118.4 . .
C11_1 C12_1 H12_1 118.4 . .
C12_1 C13_1 C14_1 118.7(11) . .
C12_1 C13_1 H13_1 120.7 . .
C14_1 C13_1 H13_1 120.7 . .
N1_1 C14_1 C9_1 120.7(9) . .
N1_1 C14_1 C13_1 120.4(10) . .
C9_1 C14_1 C13_1 118.9(9) . .
C16_1 C15_1 C5_1 170.2(17) . .
C15_1 C16_1 C17_1 172.2(17) . .
C26_1 C17_1 C18_1 120.6(7) . .
C26_1 C17_1 C16_1 120.0(11) . .
C18_1 C17_1 C16_1 119.4(10) . .
C19_1 C18_1 C17_1 126.4(10) . .
C19_1 C18_1 C23_1 115.5(9) . .
C17_1 C18_1 C23_1 118.1(8) . .
N20_1 C19_1 C18_1 126.4(11) . .
N20_1 C19_1 H19_1 116.8 . .
C18_1 C19_1 H19_1 116.8 . .
C19_1 N20_1 C21_1 117.1(10) . .
C19_1 N20_1 Pd1 127.2(9) . .
C21_1 N20_1 Pd1 115.5(9) . .
N20_1 C21_1 C22_1 123.5(10) . .
N20_1 C21_1 H21_1 118.3 . .
C22_1 C21_1 H21_1 118.3 . .
C21_1 C22_1 C23_1 120.1(10) . .
C21_1 C22_1 H22_1 120.0 . .
C23_1 C22_1 H22_1 120.0 . .
C24_1 C23_1 C22_1 124.5(10) . .
C24_1 C23_1 C18_1 118.0(9) . .
C22_1 C23_1 C18_1 117.5(8) . .
C25_1 C24_1 C23_1 122.5(10) . .
C25_1 C24_1 H24_1 118.8 . .
C23_1 C24_1 H24_1 118.8 . .
C24_1 C25_1 C26_1 120.2(10) . .
C24_1 C25_1 H25_1 119.9 . .
C26_1 C25_1 H25_1 119.9 . .
C17_1 C26_1 C25_1 120.6(9) . .
C17_1 C26_1 H26_1 119.7 . .
C25_1 C26_1 H26_1 119.7 . .
C28_1 C27_1 C11_1 178.5(15) . .
C27_1 C28_1 C29_1 176.5(14) . .
C38_1 C29_1 C30_1 118.4(7) . .
C38_1 C29_1 C28_1 122.3(10) . .
C30_1 C29_1 C28_1 119.3(9) . .
C31_1 C30_1 C35_1 118.2(8) . .
C31_1 C30_1 C29_1 121.9(9) . .
C35_1 C30_1 C29_1 119.9(7) . .
N32_1 C31_1 C30_1 122.8(10) . .
N32_1 C31_1 H31_1 118.6 . .
C30_1 C31_1 H31_1 118.6 . .
C31_1 N32_1 C33_1 118.8(9) . .
C31_1 N32_1 Pd1 119.7(8) . 2_656
C33_1 N32_1 Pd1 119.8(8) . 2_656
N32_1 C33_1 C34_1 123.9(10) . .
N32_1 C33_1 H33_1 118.0 . .
C34_1 C33_1 H33_1 118.0 . .
C33_1 C34_1 C35_1 118.7(9) . .
C33_1 C34_1 H34_1 120.7 . .
C35_1 C34_1 H34_1 120.7 . .
C34_1 C35_1 C30_1 117.5(8) . .
C34_1 C35_1 C36_1 123.1(9) . .
C30_1 C35_1 C36_1 119.3(8) . .
C37_1 C36_1 C35_1 118.9(9) . .
C37_1 C36_1 H36_1 120.5 . .
C35_1 C36_1 H36_1 120.5 . .
C36_1 C37_1 C38_1 122.6(10) . .
C36_1 C37_1 H37_1 118.7 . .
C38_1 C37_1 H37_1 118.7 . .
C29_1 C38_1 C37_1 120.8(9) . .
C29_1 C38_1 H38_1 119.6 . .
C37_1 C38_1 H38_1 119.6 . .
N1_1 C39_1 C40_1 109.6(12) . .
N1_1 C39_1 H39A_1 109.8 . .
C40_1 C39_1 H39A_1 109.8 . .
N1_1 C39_1 H39B_1 109.8 . .
C40_1 C39_1 H39B_1 109.8 . .
H39A_1 C39_1 H39B_1 108.2 . .
C41_1 C40_1 C39_1 110.4(16) . .
C41_1 C40_1 H40A_1 109.6 . .
C39_1 C40_1 H40A_1 109.6 . .
C41_1 C40_1 H40B_1 109.6 . .
C39_1 C40_1 H40B_1 109.6 . .
H40A_1 C40_1 H40B_1 108.1 . .
C40_1 C41_1 C42_1 111.7(18) . .
C40_1 C41_1 H41A_1 109.3 . .
C42_1 C41_1 H41A_1 109.3 . .
C40_1 C41_1 H41B_1 109.3 . .
C42_1 C41_1 H41B_1 109.3 . .
H41A_1 C41_1 H41B_1 107.9 . .
C41_1 C42_1 C43_1 107.9(18) . .
C41_1 C42_1 H42A_1 110.1 . .
C43_1 C42_1 H42A_1 110.1 . .
C41_1 C42_1 H42B_1 110.1 . .
C43_1 C42_1 H42B_1 110.1 . .
H42A_1 C42_1 H42B_1 108.4 . .
C42_1 C43_1 C44_1 111(2) . .
C42_1 C43_1 H43A_1 109.5 . .
C44_1 C43_1 H43A_1 109.5 . .
C42_1 C43_1 H43B_1 109.5 . .
C44_1 C43_1 H43B_1 109.5 . .
H43A_1 C43_1 H43B_1 108.0 . .
C43_1 C44_1 H44A_1 109.5 . .
C43_1 C44_1 H44B_1 109.5 . .
H44A_1 C44_1 H44B_1 109.5 . .
C43_1 C44_1 H44C_1 109.5 . .
H44A_1 C44_1 H44C_1 109.5 . .
H44B_1 C44_1 H44C_1 109.5 . .
C2_2 N1_2 C14_2 121.9(10) . .
C2_2 N1_2 C39_2 118.7(10) . .
C14_2 N1_2 C39_2 118.7(10) . .
N1_2 C2_2 C3_2 120.5(9) . .
N1_2 C2_2 C7_2 120.9(9) . .
C3_2 C2_2 C7_2 118.6(9) . .
C4_2 C3_2 C2_2 119.6(11) . .
C4_2 C3_2 H3_2 120.2 . .
C2_2 C3_2 H3_2 120.2 . .
C3_2 C4_2 C5_2 122.6(11) . .
C3_2 C4_2 H4_2 118.7 . .
C5_2 C4_2 H4_2 118.7 . .
C6_2 C5_2 C4_2 118.0(9) . .
C6_2 C5_2 C15_2 123.0(10) . .
C4_2 C5_2 C15_2 118.9(10) . .
C5_2 C6_2 C7_2 120.1(10) . .
C5_2 C6_2 H6_2 120.0 . .
C7_2 C6_2 H6_2 120.0 . .
C6_2 C7_2 C2_2 121.0(9) . .
C6_2 C7_2 C8_2 118.5(9) . .
C2_2 C7_2 C8_2 120.4(9) . .
O8_2 C8_2 C9_2 122.9(10) . .
O8_2 C8_2 C7_2 121.5(10) . .
C9_2 C8_2 C7_2 115.4(9) . .
C14_2 C9_2 C10_2 120.3(9) . .
C14_2 C9_2 C8_2 121.9(9) . .
C10_2 C9_2 C8_2 117.6(9) . .
C11_2 C10_2 C9_2 119.6(10) . .
C11_2 C10_2 H10_2 120.2 . .
C9_2 C10_2 H10_2 120.2 . .
C12_2 C11_2 C10_2 119.9(9) . .
C12_2 C11_2 C27_2 122.6(11) . .
C10_2 C11_2 C27_2 117.4(11) . .
C11_2 C12_2 C13_2 121.1(11) . .
C11_2 C12_2 H12_2 119.4 . .
C13_2 C12_2 H12_2 119.4 . .
C12_2 C13_2 C14_2 120.3(11) . .
C12_2 C13_2 H13_2 119.9 . .
C14_2 C13_2 H13_2 119.9 . .
C9_2 C14_2 C13_2 118.6(9) . .
C9_2 C14_2 N1_2 119.3(9) . .
C13_2 C14_2 N1_2 122.1(10) . .
C16_2 C15_2 C5_2 178.1(17) . .
C15_2 C16_2 C17_2 178.8(17) . .
C26_2 C17_2 C18_2 118.7(7) . .
C26_2 C17_2 C16_2 120.8(10) . .
C18_2 C17_2 C16_2 120.5(9) . .
C19_2 C18_2 C23_2 117.4(8) . .
C19_2 C18_2 C17_2 122.8(9) . .
C23_2 C18_2 C17_2 119.7(7) . .
N20_2 C19_2 C18_2 121.4(10) . .
N20_2 C19_2 H19_2 119.3 . .
C18_2 C19_2 H19_2 119.3 . .
C19_2 N20_2 C21_2 121.0(9) . .
C19_2 N20_2 Pd1 117.5(8) . .
C21_2 N20_2 Pd1 118.8(8) . .
N20_2 C21_2 C22_2 123.2(10) . .
N20_2 C21_2 H21_2 118.4 . .
C22_2 C21_2 H21_2 118.4 . .
C21_2 C22_2 C23_2 118.3(9) . .
C21_2 C22_2 H22_2 120.9 . .
C23_2 C22_2 H22_2 120.9 . .
C22_2 C23_2 C24_2 121.7(9) . .
C22_2 C23_2 C18_2 118.6(8) . .
C24_2 C23_2 C18_2 119.6(8) . .
C25_2 C24_2 C23_2 117.9(9) . .
C25_2 C24_2 H24_2 121.0 . .
C23_2 C24_2 H24_2 121.0 . .
C24_2 C25_2 C26_2 123.6(10) . .
C24_2 C25_2 H25_2 118.2 . .
C26_2 C25_2 H25_2 118.2 . .
C17_2 C26_2 C25_2 120.4(9) . .
C17_2 C26_2 H26_2 119.8 . .
C25_2 C26_2 H26_2 119.8 . .
C28_2 C27_2 C11_2 178.0(19) . .
C27_2 C28_2 C29_2 176.1(18) . .
C38_2 C29_2 C30_2 120.4(8) . .
C38_2 C29_2 C28_2 119.1(11) . .
C30_2 C29_2 C28_2 120.2(10) . .
C31_2 C30_2 C29_2 126.1(10) . .
C31_2 C30_2 C35_2 115.4(9) . .
C29_2 C30_2 C35_2 118.5(8) . .
N32_2 C31_2 C30_2 125.6(11) . .
N32_2 C31_2 H31_2 117.2 . .
C30_2 C31_2 H31_2 117.2 . .
C31_2 N32_2 C33_2 118.0(11) . .
C31_2 N32_2 Pd1 122.4(9) . 2_656
C33_2 N32_2 Pd1 117.8(9) . 2_656
N32_2 C33_2 C34_2 123.5(10) . .
N32_2 C33_2 H33_2 118.3 . .
C34_2 C33_2 H33_2 118.3 . .
C33_2 C34_2 C35_2 119.3(10) . .
C33_2 C34_2 H34_2 120.4 . .
C35_2 C34_2 H34_2 120.4 . .
C36_2 C35_2 C34_2 124.0(10) . .
C36_2 C35_2 C30_2 118.0(9) . .
C34_2 C35_2 C30_2 118.0(8) . .
C37_2 C36_2 C35_2 121.9(10) . .
C37_2 C36_2 H36_2 119.0 . .
C35_2 C36_2 H36_2 119.0 . .
C36_2 C37_2 C38_2 120.1(10) . .
C36_2 C37_2 H37_2 119.9 . .
C38_2 C37_2 H37_2 119.9 . .
C29_2 C38_2 C37_2 120.8(9) . .
C29_2 C38_2 H38_2 119.6 . .
C37_2 C38_2 H38_2 119.6 . .
N1_2 C39_2 C40_2 112.5(14) . .
N1_2 C39_2 H39A_2 109.1 . .
C40_2 C39_2 H39A_2 109.1 . .
N1_2 C39_2 H39B_2 109.1 . .
C40_2 C39_2 H39B_2 109.1 . .
H39A_2 C39_2 H39B_2 107.8 . .
C39_2 C40_2 C41_2 102.4(15) . .
C39_2 C40_2 H40A_2 111.3 . .
C41_2 C40_2 H40A_2 111.3 . .
C39_2 C40_2 H40B_2 111.3 . .
C41_2 C40_2 H40B_2 111.3 . .
H40A_2 C40_2 H40B_2 109.2 . .
C42_2 C41_2 C40_2 113.0(18) . .
C42_2 C41_2 H41A_2 109.0 . .
C40_2 C41_2 H41A_2 109.0 . .
C42_2 C41_2 H41B_2 109.0 . .
C40_2 C41_2 H41B_2 109.0 . .
H41A_2 C41_2 H41B_2 107.8 . .
C41_2 C42_2 C43_2 106.2(18) . .
C41_2 C42_2 H42A_2 110.5 . .
C43_2 C42_2 H42A_2 110.5 . .
C41_2 C42_2 H42B_2 110.5 . .
C43_2 C42_2 H42B_2 110.5 . .
H42A_2 C42_2 H42B_2 108.7 . .
C44_2 C43_2 C42_2 99.8(19) . .
C44_2 C43_2 H43A_2 111.8 . .
C42_2 C43_2 H43A_2 111.8 . .
C44_2 C43_2 H43B_2 111.8 . .
C42_2 C43_2 H43B_2 111.8 . .
H43A_2 C43_2 H43B_2 109.5 . .
C43_2 C44_2 H44A_2 109.5 . .
C43_2 C44_2 H44B_2 109.5 . .
H44A_2 C44_2 H44B_2 109.5 . .
C43_2 C44_2 H44C_2 109.5 . .
H44A_2 C44_2 H44C_2 109.5 . .
H44B_2 C44_2 H44C_2 109.5 . .
F4_3 B1_3 F3_3 117(3) . .
F4_3 B1_3 F5_3 121(3) . .
F3_3 B1_3 F5_3 104(3) . .
F4_3 B1_3 F2_3 124(3) . .
F3_3 B1_3 F2_3 92(2) . .
F5_3 B1_3 F2_3 93(2) . .
F3_6 B1_6 F4_6 114(3) . .
F3_6 B1_6 F2_6 118(3) . .
F4_6 B1_6 F2_6 111(3) . .
F3_6 B1_6 F5_6 104(3) . .
F4_6 B1_6 F5_6 110(3) . .
F2_6 B1_6 F5_6 97(2) . .

loop_
_geom_bond_atom_site_label_1
_geom_bond_atom_site_label_2
_geom_bond_distance
_geom_bond_site_symmetry_2
Pd1 N20_1 2.011(12) .
Pd1 N32_2 2.026(13) 2_656
Pd1 N20_2 2.064(10) .
Pd1 N32_1 2.067(10) 2_656
N1_1 C14_1 1.393(10) .
N1_1 C2_1 1.412(10) .
N1_1 C39_1 1.480(11) .
C2_1 C3_1 1.394(10) .
C2_1 C7_1 1.405(10) .
C3_1 C4_1 1.380(9) .
C3_1 H3_1 0.9500 .
C4_1 C5_1 1.382(11) .
C4_1 H4_1 0.9500 .
C5_1 C6_1 1.391(8) .
C5_1 C15_1 1.441(8) .
C6_1 C7_1 1.394(9) .
C6_1 H6_1 0.9500 .
C7_1 C8_1 1.480(10) .
C8_1 O8_1 1.231(10) .
C8_1 C9_1 1.485(10) .
C9_1 C10_1 1.387(9) .
C9_1 C14_1 1.405(10) .
C10_1 C11_1 1.399(8) .
C10_1 H10_1 0.9500 .
C11_1 C12_1 1.396(11) .
C11_1 C27_1 1.434(8) .
C12_1 C13_1 1.378(9) .
C12_1 H12_1 0.9500 .
C13_1 C14_1 1.413(10) .
C13_1 H13_1 0.9500 .
C15_1 C16_1 1.203(8) .
C16_1 C17_1 1.438(5) .
C17_1 C26_1 1.382(8) .
C17_1 C18_1 1.431(9) .
C18_1 C19_1 1.410(7) .
C18_1 C23_1 1.440(8) .
C19_1 N20_1 1.308(10) .
C19_1 H19_1 0.9500 .
N20_1 C21_1 1.352(9) .
C21_1 C22_1 1.360(9) .
C21_1 H21_1 0.9500 .
C22_1 C23_1 1.411(10) .
C22_1 H22_1 0.9500 .
C23_1 C24_1 1.410(10) .
C24_1 C25_1 1.358(11) .
C24_1 H24_1 0.9500 .
C25_1 C26_1 1.390(9) .
C25_1 H25_1 0.9500 .
C26_1 H26_1 0.9500 .
C27_1 C28_1 1.192(8) .
C28_1 C29_1 1.438(5) .
C29_1 C38_1 1.381(8) .
C29_1 C30_1 1.437(9) .
C30_1 C31_1 1.406(7) .
C30_1 C35_1 1.418(8) .
C31_1 N32_1 1.319(10) .
C31_1 H31_1 0.9500 .
N32_1 C33_1 1.341(9) .
N32_1 Pd1 2.067(10) 2_656
C33_1 C34_1 1.362(9) .
C33_1 H33_1 0.9500 .
C34_1 C35_1 1.416(10) .
C34_1 H34_1 0.9500 .
C35_1 C36_1 1.424(10) .
C36_1 C37_1 1.361(11) .
C36_1 H36_1 0.9500 .
C37_1 C38_1 1.391(9) .
C37_1 H37_1 0.9500 .
C38_1 H38_1 0.9500 .
C39_1 C40_1 1.532(15) .
C39_1 H39A_1 0.9900 .
C39_1 H39B_1 0.9900 .
C40_1 C41_1 1.498(18) .
C40_1 H40A_1 0.9900 .
C40_1 H40B_1 0.9900 .
C41_1 C42_1 1.536(19) .
C41_1 H41A_1 0.9900 .
C41_1 H41B_1 0.9900 .
C42_1 C43_1 1.57(2) .
C42_1 H42A_1 0.9900 .
C42_1 H42B_1 0.9900 .
C43_1 C44_1 1.64(2) .
C43_1 H43A_1 0.9900 .
C43_1 H43B_1 0.9900 .
C44_1 H44A_1 0.9800 .
C44_1 H44B_1 0.9800 .
C44_1 H44C_1 0.9800 .
N1_2 C2_2 1.393(10) .
N1_2 C14_2 1.402(10) .
N1_2 C39_2 1.485(11) .
C2_2 C3_2 1.399(10) .
C2_2 C7_2 1.400(10) .
C3_2 C4_2 1.365(9) .
C3_2 H3_2 0.9500 .
C4_2 C5_2 1.401(11) .
C4_2 H4_2 0.9500 .
C5_2 C6_2 1.388(8) .
C5_2 C15_2 1.439(8) .
C6_2 C7_2 1.394(9) .
C6_2 H6_2 0.9500 .
C7_2 C8_2 1.479(10) .
C8_2 O8_2 1.235(10) .
C8_2 C9_2 1.475(10) .
C9_2 C14_2 1.400(10) .
C9_2 C10_2 1.400(9) .
C10_2 C11_2 1.393(8) .
C10_2 H10_2 0.9500 .
C11_2 C12_2 1.368(11) .
C11_2 C27_2 1.439(8) .
C12_2 C13_2 1.382(9) .
C12_2 H12_2 0.9500 .
C13_2 C14_2 1.401(10) .
C13_2 H13_2 0.9500 .
C15_2 C16_2 1.202(8) .
C16_2 C17_2 1.436(5) .
C17_2 C26_2 1.380(8) .
C17_2 C18_2 1.430(9) .
C18_2 C19_2 1.414(7) .
C18_2 C23_2 1.427(8) .
C19_2 N20_2 1.316(10) .
C19_2 H19_2 0.9500 .
N20_2 C21_2 1.330(9) .
C21_2 C22_2 1.361(9) .
C21_2 H21_2 0.9500 .
C22_2 C23_2 1.410(10) .
C22_2 H22_2 0.9500 .
C23_2 C24_2 1.420(9) .
C24_2 C25_2 1.367(11) .
C24_2 H24_2 0.9500 .
C25_2 C26_2 1.383(9) .
C25_2 H25_2 0.9500 .
C26_2 H26_2 0.9500 .
C27_2 C28_2 1.202(8) .
C28_2 C29_2 1.438(5) .
C29_2 C38_2 1.381(8) .
C29_2 C30_2 1.429(9) .
C30_2 C31_2 1.411(7) .
C30_2 C35_2 1.439(9) .
C31_2 N32_2 1.308(10) .
C31_2 H31_2 0.9500 .
N32_2 C33_2 1.351(9) .
N32_2 Pd1 2.026(13) 2_656
C33_2 C34_2 1.355(9) .
C33_2 H33_2 0.9500 .
C34_2 C35_2 1.425(10) .
C34_2 H34_2 0.9500 .
C35_2 C36_2 1.407(10) .
C36_2 C37_2 1.379(12) .
C36_2 H36_2 0.9500 .
C37_2 C38_2 1.382(9) .
C37_2 H37_2 0.9500 .
C38_2 H38_2 0.9500 .
C39_2 C40_2 1.502(15) .
C39_2 H39A_2 0.9900 .
C39_2 H39B_2 0.9900 .
C40_2 C41_2 1.582(18) .
C40_2 H40A_2 0.9900 .
C40_2 H40B_2 0.9900 .
C41_2 C42_2 1.557(19) .
C41_2 H41A_2 0.9900 .
C41_2 H41B_2 0.9900 .
C42_2 C43_2 1.63(2) .
C42_2 H42A_2 0.9900 .
C42_2 H42B_2 0.9900 .
C43_2 C44_2 1.62(2) .
C43_2 H43A_2 0.9900 .
C43_2 H43B_2 0.9900 .
C44_2 H44A_2 0.9800 .
C44_2 H44B_2 0.9800 .
C44_2 H44C_2 0.9800 .
B1_3 F4_3 1.34(2) .
B1_3 F3_3 1.35(3) .
B1_3 F5_3 1.40(3) .
B1_3 F2_3 1.42(3) .
B1_6 F3_6 1.37(3) .
B1_6 F4_6 1.38(3) .
B1_6 F2_6 1.40(3) .
B1_6 F5_6 1.42(3) .

loop_
_geom_torsion_atom_site_label_1
_geom_torsion_atom_site_label_2
_geom_torsion_atom_site_label_3
_geom_torsion_atom_site_label_4
_geom_torsion
_geom_torsion_site_symmetry_1
_geom_torsion_site_symmetry_4
C14_1 N1_1 C2_1 C3_1 -177.9(10) . .
C39_1 N1_1 C2_1 C3_1 0.6(14) . .
C14_1 N1_1 C2_1 C7_1 2.5(12) . .
C39_1 N1_1 C2_1 C7_1 -179.0(11) . .
C7_1 C2_1 C3_1 C4_1 -0.4(14) . .
N1_1 C2_1 C3_1 C4_1 180.0(11) . .
C2_1 C3_1 C4_1 C5_1 0.6(16) . .
C3_1 C4_1 C5_1 C6_1 -1.8(15) . .
C3_1 C4_1 C5_1 C15_1 176.7(12) . .
C4_1 C5_1 C6_1 C7_1 2.7(14) . .
C15_1 C5_1 C6_1 C7_1 -175.8(11) . .
C5_1 C6_1 C7_1 C2_1 -2.5(13) . .
C5_1 C6_1 C7_1 C8_1 178.2(10) . .
C3_1 C2_1 C7_1 C6_1 1.3(12) . .
N1_1 C2_1 C7_1 C6_1 -179.1(10) . .
C3_1 C2_1 C7_1 C8_1 -179.4(11) . .
N1_1 C2_1 C7_1 C8_1 0.2(12) . .
C6_1 C7_1 C8_1 O8_1 -2.8(15) . .
C2_1 C7_1 C8_1 O8_1 177.9(11) . .
C6_1 C7_1 C8_1 C9_1 177.5(10) . .
C2_1 C7_1 C8_1 C9_1 -1.8(11) . .
O8_1 C8_1 C9_1 C10_1 2.2(14) . .
C7_1 C8_1 C9_1 C10_1 -178.1(9) . .
O8_1 C8_1 C9_1 C14_1 -178.8(11) . .
C7_1 C8_1 C9_1 C14_1 0.9(11) . .
C14_1 C9_1 C10_1 C11_1 -0.7(13) . .
C8_1 C9_1 C10_1 C11_1 178.3(9) . .
C9_1 C10_1 C11_1 C12_1 -0.7(13) . .
C9_1 C10_1 C11_1 C27_1 -177.6(11) . .
C10_1 C11_1 C12_1 C13_1 0.2(14) . .
C27_1 C11_1 C12_1 C13_1 177.0(12) . .
C11_1 C12_1 C13_1 C14_1 1.5(15) . .
C2_1 N1_1 C14_1 C9_1 -3.4(12) . .
C39_1 N1_1 C14_1 C9_1 178.2(11) . .
C2_1 N1_1 C14_1 C13_1 174.8(10) . .
C39_1 N1_1 C14_1 C13_1 -3.7(14) . .
C10_1 C9_1 C14_1 N1_1 -179.4(10) . .
C8_1 C9_1 C14_1 N1_1 1.6(12) . .
C10_1 C9_1 C14_1 C13_1 2.4(12) . .
C8_1 C9_1 C14_1 C13_1 -176.6(10) . .
C12_1 C13_1 C14_1 N1_1 179.0(11) . .
C12_1 C13_1 C14_1 C9_1 -2.8(13) . .
C26_1 C17_1 C18_1 C19_1 -179.5(12) . .
C16_1 C17_1 C18_1 C19_1 0.4(16) . .
C26_1 C17_1 C18_1 C23_1 0.1(13) . .
C16_1 C17_1 C18_1 C23_1 -179.9(11) . .
C17_1 C18_1 C19_1 N20_1 179.5(12) . .
C23_1 C18_1 C19_1 N20_1 -0.2(15) . .
C18_1 C19_1 N20_1 C21_1 1.5(17) . .
C18_1 C19_1 N20_1 Pd1 -173.8(9) . .
C19_1 N20_1 C21_1 C22_1 -2.2(17) . .
Pd1 N20_1 C21_1 C22_1 173.6(10) . .
N20_1 C21_1 C22_1 C23_1 1.6(17) . .
C21_1 C22_1 C23_1 C24_1 -179.1(12) . .
C21_1 C22_1 C23_1 C18_1 -0.2(14) . .
C19_1 C18_1 C23_1 C24_1 178.5(11) . .
C17_1 C18_1 C23_1 C24_1 -1.2(12) . .
C19_1 C18_1 C23_1 C22_1 -0.5(12) . .
C17_1 C18_1 C23_1 C22_1 179.8(11) . .
C22_1 C23_1 C24_1 C25_1 179.4(13) . .
C18_1 C23_1 C24_1 C25_1 0.5(15) . .
C23_1 C24_1 C25_1 C26_1 1.3(17) . .
C18_1 C17_1 C26_1 C25_1 1.6(15) . .
C16_1 C17_1 C26_1 C25_1 -178.3(13) . .
C24_1 C25_1 C26_1 C17_1 -2.4(17) . .
C38_1 C29_1 C30_1 C31_1 176.6(11) . .
C28_1 C29_1 C30_1 C31_1 -5.1(14) . .
C38_1 C29_1 C30_1 C35_1 -1.0(12) . .
C28_1 C29_1 C30_1 C35_1 177.3(11) . .
C35_1 C30_1 C31_1 N32_1 3.2(14) . .
C29_1 C30_1 C31_1 N32_1 -174.4(11) . .
C30_1 C31_1 N32_1 C33_1 -1.8(16) . .
C30_1 C31_1 N32_1 Pd1 163.1(9) . 2_656
C31_1 N32_1 C33_1 C34_1 -1.4(17) . .
Pd1 N32_1 C33_1 C34_1 -166.3(10) 2_656 .
N32_1 C33_1 C34_1 C35_1 2.9(17) . .
C33_1 C34_1 C35_1 C30_1 -1.2(13) . .
C33_1 C34_1 C35_1 C36_1 175.6(12) . .
C31_1 C30_1 C35_1 C34_1 -1.6(12) . .
C29_1 C30_1 C35_1 C34_1 176.1(11) . .
C31_1 C30_1 C35_1 C36_1 -178.6(11) . .
C29_1 C30_1 C35_1 C36_1 -0.9(12) . .
C34_1 C35_1 C36_1 C37_1 -174.8(12) . .
C30_1 C35_1 C36_1 C37_1 1.9(14) . .
C35_1 C36_1 C37_1 C38_1 -1.2(16) . .
C30_1 C29_1 C38_1 C37_1 1.8(14) . .
C28_1 C29_1 C38_1 C37_1 -176.4(12) . .
C36_1 C37_1 C38_1 C29_1 -0.7(16) . .
C14_1 N1_1 C39_1 C40_1 86.3(17) . .
C2_1 N1_1 C39_1 C40_1 -92.2(17) . .
N1_1 C39_1 C40_1 C41_1 -178.6(18) . .
C39_1 C40_1 C41_1 C42_1 -162(2) . .
C40_1 C41_1 C42_1 C43_1 164(2) . .
C41_1 C42_1 C43_1 C44_1 20(3) . .
C14_2 N1_2 C2_2 C3_2 -177.2(12) . .
C39_2 N1_2 C2_2 C3_2 12.1(16) . .
C14_2 N1_2 C2_2 C7_2 2.9(13) . .
C39_2 N1_2 C2_2 C7_2 -167.8(12) . .
N1_2 C2_2 C3_2 C4_2 -178.7(12) . .
C7_2 C2_2 C3_2 C4_2 1.2(15) . .
C2_2 C3_2 C4_2 C5_2 0.9(17) . .
C3_2 C4_2 C5_2 C6_2 -1.4(15) . .
C3_2 C4_2 C5_2 C15_2 176.0(13) . .
C4_2 C5_2 C6_2 C7_2 -0.2(15) . .
C15_2 C5_2 C6_2 C7_2 -177.6(13) . .
C5_2 C6_2 C7_2 C2_2 2.4(15) . .
C5_2 C6_2 C7_2 C8_2 -179.7(11) . .
N1_2 C2_2 C7_2 C6_2 177.0(12) . .
C3_2 C2_2 C7_2 C6_2 -2.9(13) . .
N1_2 C2_2 C7_2 C8_2 -0.9(12) . .
C3_2 C2_2 C7_2 C8_2 179.2(12) . .
C6_2 C7_2 C8_2 O8_2 -2.7(17) . .
C2_2 C7_2 C8_2 O8_2 175.2(14) . .
C6_2 C7_2 C8_2 C9_2 -178.5(11) . .
C2_2 C7_2 C8_2 C9_2 -0.6(12) . .
O8_2 C8_2 C9_2 C14_2 -175.7(14) . .
C7_2 C8_2 C9_2 C14_2 0.1(12) . .
O8_2 C8_2 C9_2 C10_2 0.7(17) . .
C7_2 C8_2 C9_2 C10_2 176.4(11) . .
C14_2 C9_2 C10_2 C11_2 -0.2(15) . .
C8_2 C9_2 C10_2 C11_2 -176.6(12) . .
C9_2 C10_2 C11_2 C12_2 -2.5(15) . .
C9_2 C10_2 C11_2 C27_2 178.9(14) . .
C10_2 C11_2 C12_2 C13_2 2.4(16) . .
C27_2 C11_2 C12_2 C13_2 -179.1(15) . .
C11_2 C12_2 C13_2 C14_2 0.4(17) . .
C10_2 C9_2 C14_2 C13_2 2.9(13) . .
C8_2 C9_2 C14_2 C13_2 179.1(12) . .
C10_2 C9_2 C14_2 N1_2 -174.3(12) . .
C8_2 C9_2 C14_2 N1_2 1.9(12) . .
C12_2 C13_2 C14_2 C9_2 -3.0(15) . .
C12_2 C13_2 C14_2 N1_2 174.2(13) . .
C2_2 N1_2 C14_2 C9_2 -3.4(13) . .
C39_2 N1_2 C14_2 C9_2 167.3(12) . .
C2_2 N1_2 C14_2 C13_2 179.4(12) . .
C39_2 N1_2 C14_2 C13_2 -9.9(16) . .
C26_2 C17_2 C18_2 C19_2 174.9(12) . .
C16_2 C17_2 C18_2 C19_2 -1.7(15) . .
C26_2 C17_2 C18_2 C23_2 -2.2(13) . .
C16_2 C17_2 C18_2 C23_2 -178.9(11) . .
C23_2 C18_2 C19_2 N20_2 2.1(14) . .
C17_2 C18_2 C19_2 N20_2 -175.1(12) . .
C18_2 C19_2 N20_2 C21_2 -2.7(17) . .
C18_2 C19_2 N20_2 Pd1 158.5(9) . .
C19_2 N20_2 C21_2 C22_2 1.2(17) . .
Pd1 N20_2 C21_2 C22_2 -159.7(10) . .
N20_2 C21_2 C22_2 C23_2 0.7(17) . .
C21_2 C22_2 C23_2 C24_2 175.2(12) . .
C21_2 C22_2 C23_2 C18_2 -1.1(14) . .
C19_2 C18_2 C23_2 C22_2 -0.2(12) . .
C17_2 C18_2 C23_2 C22_2 177.1(11) . .
C19_2 C18_2 C23_2 C24_2 -176.6(11) . .
C17_2 C18_2 C23_2 C24_2 0.8(12) . .
C22_2 C23_2 C24_2 C25_2 -174.2(12) . .
C18_2 C23_2 C24_2 C25_2 2.1(14) . .
C23_2 C24_2 C25_2 C26_2 -3.6(16) . .
C18_2 C17_2 C26_2 C25_2 0.9(15) . .
C16_2 C17_2 C26_2 C25_2 177.5(13) . .
C24_2 C25_2 C26_2 C17_2 2.1(17) . .
C38_2 C29_2 C30_2 C31_2 -171.4(13) . .
C28_2 C29_2 C30_2 C31_2 14.4(17) . .
C38_2 C29_2 C30_2 C35_2 6.3(13) . .
C28_2 C29_2 C30_2 C35_2 -167.9(13) . .
C29_2 C30_2 C31_2 N32_2 179.0(13) . .
C35_2 C30_2 C31_2 N32_2 1.3(16) . .
C30_2 C31_2 N32_2 C33_2 3.7(18) . .
C30_2 C31_2 N32_2 Pd1 -161.0(11) . 2_656
C31_2 N32_2 C33_2 C34_2 -5.4(18) . .
Pd1 N32_2 C33_2 C34_2 160.0(12) 2_656 .
N32_2 C33_2 C34_2 C35_2 1.9(18) . .
C33_2 C34_2 C35_2 C36_2 -176.7(13) . .
C33_2 C34_2 C35_2 C30_2 3.2(15) . .
C31_2 C30_2 C35_2 C36_2 175.3(12) . .
C29_2 C30_2 C35_2 C36_2 -2.6(12) . .
C31_2 C30_2 C35_2 C34_2 -4.6(12) . .
C29_2 C30_2 C35_2 C34_2 177.5(12) . .
C34_2 C35_2 C36_2 C37_2 177.3(13) . .
C30_2 C35_2 C36_2 C37_2 -2.6(15) . .
C35_2 C36_2 C37_2 C38_2 4.3(18) . .
C30_2 C29_2 C38_2 C37_2 -4.8(16) . .
C28_2 C29_2 C38_2 C37_2 169.5(15) . .
C36_2 C37_2 C38_2 C29_2 -0.5(18) . .
C2_2 N1_2 C39_2 C40_2 -99.7(18) . .
C14_2 N1_2 C39_2 C40_2 89.3(19) . .
N1_2 C39_2 C40_2 C41_2 -171.8(16) . .
C39_2 C40_2 C41_2 C42_2 -180(2) . .
C40_2 C41_2 C42_2 C43_2 -167(2) . .
C41_2 C42_2 C43_2 C44_2 179(2) . .
